data_7123313
loop_
_publ_author_name
'Sindt, Ammon J.'
'Smith, Mark D.'
'Berens, Samuel'
'Vasenkov, Sergey'
'Bowers, Clifford'
'Shimizu, Linda S.'

_publ_section_title
;
 Single-crystal-to-single-crystal guest exchange in columnar assembled
 brominated triphenylamine bis-urea macrocycles
;
_journal_name_full 'Chemical Communications'
_journal_paper_doi 10.1039/C9CC01725A
_journal_year 2019
_chemical_formula_moiety 'C54 H58 Br2 N8 O2, 8(C1 H1 Cl3)'
_chemical_formula_sum 'C62 H66 Br2 Cl24 N8 O2'
_chemical_formula_weight 1965.84
_space_group_crystal_system triclinic
_space_group_IT_number 2
_space_group_name_Hall '-P 1'
_space_group_name_H-M_alt 'P -1'
_symmetry_space_group_name_Hall '-P 1'
_symmetry_space_group_name_H-M 'P -1'
_atom_sites_solution_hydrogens geom
_atom_sites_solution_primary dual
_audit_creation_date 2018-02-02
_audit_creation_method
;
Olex2 1.2
(compiled 2017.08.10 svn.r3458 for OlexSys, GUI svn.r5381)
;
_audit_update_record
;
2019-02-25 deposited with the CCDC.    2019-04-18 downloaded from the CCDC.
;
_cell_angle_alpha 91.288(2)
_cell_angle_beta 105.248(2)
_cell_angle_gamma 95.864(2)
_cell_formula_units_Z 1
_cell_length_a 12.3182(5)
_cell_length_b 12.4639(5)
_cell_length_c 14.2206(5)
_cell_measurement_reflns_used 9408
_cell_measurement_temperature 173(2)
_cell_measurement_theta_max 25.71
_cell_measurement_theta_min 2.25
_cell_volume 2092.67(14)
_computing_cell_refinement 'SAINT v8.37A (Bruker, 2015)'
_computing_data_collection 'Bruker APEX3 v2016.5-0 (Bruker, 2016)'
_computing_data_reduction 'SAINT v8.37A (Bruker, 2015)'
_computing_molecular_graphics 'Olex2 (Dolomanov et al., 2009)'
_computing_publication_material 'Olex2 (Dolomanov et al., 2009)'
_computing_structure_refinement 'XL (Sheldrick, 2008)'
_computing_structure_solution 'XT (Sheldrick, 2015)'
_diffrn_ambient_temperature 173(2)
_diffrn_detector 'Bruker PHOTON-100 area detector'
_diffrn_detector_area_resol_mean 10.4
_diffrn_detector_type 'CMOS area detector'
_diffrn_measured_fraction_theta_full 0.999
_diffrn_measured_fraction_theta_max 0.999
_diffrn_measurement_device 'three-circle diffractometer'
_diffrn_measurement_device_type 'Bruker D8 QUEST'
_diffrn_measurement_method '\w and \f scans'
_diffrn_radiation_monochromator 'mirror optics'
_diffrn_radiation_probe x-ray
_diffrn_radiation_type MoK\a
_diffrn_radiation_wavelength 0.71073
_diffrn_reflns_av_R_equivalents 0.0348
_diffrn_reflns_av_unetI/netI 0.0204
_diffrn_reflns_Laue_measured_fraction_full 0.999
_diffrn_reflns_Laue_measured_fraction_max 0.999
_diffrn_reflns_limit_h_max 14
_diffrn_reflns_limit_h_min -14
_diffrn_reflns_limit_k_max 14
_diffrn_reflns_limit_k_min -14
_diffrn_reflns_limit_l_max 16
_diffrn_reflns_limit_l_min -16
_diffrn_reflns_number 66320
_diffrn_reflns_point_group_measured_fraction_full 0.999
_diffrn_reflns_point_group_measured_fraction_max 0.999
_diffrn_reflns_theta_full 25.025
_diffrn_reflns_theta_max 25.025
_diffrn_reflns_theta_min 2.159
_diffrn_source 'microfocus sealed X-ray tube'
_diffrn_source_type 'Incoatec I\ms'
_diffrn_standards_number 0
_exptl_absorpt_coefficient_mu 1.780
_exptl_absorpt_correction_T_max 0.6027
_exptl_absorpt_correction_T_min 0.4947
_exptl_absorpt_correction_type multi-scan
_exptl_absorpt_process_details
;
SADABS-2016/2 (Bruker,2016/2) was used for absorption correction.
wR2(int) was 0.0881 before and 0.0460 after correction.
The Ratio of minimum to maximum transmission is 0.8208.
The \l/2 correction factor is Not present.
;
_exptl_crystal_colour colourless
_exptl_crystal_colour_primary colourless
_exptl_crystal_density_diffrn 1.560
_exptl_crystal_description block
_exptl_crystal_F_000 988
_exptl_crystal_size_max 0.48
_exptl_crystal_size_mid 0.35
_exptl_crystal_size_min 0.24
_refine_diff_density_max 0.949
_refine_diff_density_min -1.087
_refine_diff_density_rms 0.078
_refine_ls_extinction_method none
_refine_ls_goodness_of_fit_ref 1.034
_refine_ls_hydrogen_treatment constr
_refine_ls_matrix_type full
_refine_ls_number_parameters 634
_refine_ls_number_reflns 7388
_refine_ls_number_restraints 146
_refine_ls_restrained_S_all 1.036
_refine_ls_R_factor_all 0.0799
_refine_ls_R_factor_gt 0.0624
_refine_ls_shift/su_max 0.001
_refine_ls_shift/su_mean 0.000
_refine_ls_structure_factor_coef Fsqd
_refine_ls_weighting_details 'w=1/[\s^2^(Fo^2^)+(0.0962P)^2^+3.9955P] where P=(Fo^2^+2Fc^2^)/3'
_refine_ls_weighting_scheme calc
_refine_ls_wR_factor_gt 0.1705
_refine_ls_wR_factor_ref 0.1859
_reflns_Friedel_coverage 0.000
_reflns_number_gt 5844
_reflns_number_total 7388
_reflns_threshold_expression 'I > 2\s(I)'
_cod_data_source_file c9cc01725a2.cif
_cod_data_source_block brnph3pmc
_cod_database_code 7123313
_shelx_shelxl_version_number 2018/1
_shelx_space_group_comment
;
The symmetry employed for this shelxl refinement is uniquely defined
by the following loop, which should always be used as a source of
symmetry information in preference to the above space-group names.
They are only intended as comments.
;
_shelx_estimated_absorpt_t_max 0.675
_shelx_estimated_absorpt_t_min 0.482
_olex2_refinement_description
;
1. Fixed Uiso
 At 1.2 times of:
  All C(H) groups, All C(H,H) groups
 At 1.5 times of:
  All C(H,H,H) groups
2. Restrained distances
 Cl4-C32 = Cl1-C31 = Cl3-C31 = Cl6-C32 = Cl5-C32 = Cl2-C31
 1.75 with sigma of 0.02
 Cl11-C34 = Cl12-C34 = Cl8-C33 = Cl9-C33 = Cl10-C34 = Cl7-C33 = C41-Cl31 = C41-
 Cl32 = C41-Cl33
 1.75 with sigma of 0.02
 Cl17-C36 = Cl14-C35 = Cl15-C35 = Cl18-C36 = Cl13-C35 = Cl16-C36
 1.75 with sigma of 0.02
 Cl26-C39 = Cl22-C38 = Cl25-C39 = Cl23-C38 = Cl21-C37 = Cl19-C37 = Cl27-C39 =
 Cl20-C37 = Cl24-C38 = Cl28-C40 = Cl29-C40 = Cl30-C40
 1.75 with sigma of 0.02
 Cl19-Cl20 \\sim Cl20-Cl21 \\sim Cl21-Cl19 \\sim Cl22-Cl23 \\sim Cl23-Cl24
\\sim Cl24-Cl22 \\sim Cl25-
 Cl26 \\sim Cl26-Cl27 \\sim Cl27-Cl25 \\sim Cl28-Cl29 \\sim Cl29-Cl30 \\sim
Cl30-Cl28 \\sim Cl31-Cl32 \\ Cl32-Cl33 \\sim Cl33-Cl31
 with sigma of 0.01
3. Uiso/Uaniso restraints and constraints
Uanis(C37) \\sim Ueq: with sigma of 0.005 and sigma for terminal atoms of 0.01
Uanis(C31) = Uanis(C32)
Uanis(Cl5) = Uanis(Cl2)
Uanis(Cl1) = Uanis(Cl4)
Uanis(C33) = Uanis(C34) = Uanis(C41)
Uanis(C35) = Uanis(C36)
Uanis(C38) = Uanis(C39) = Uanis(C40)
Uanis(Cl24) = Uanis(Cl29)
Uanis(Cl11) = Uanis(Cl32)
Uanis(Cl33) = Uanis(Cl9)
Uanis(Cl30) = Uanis(Cl23)
4. Others
 1*[Sof(Cl19)+Sof(Cl20)+Sof(Cl21)+Sof(C37)+Sof(H37)]+1*[Sof(Cl22)+Sof(Cl23)+
 Sof(Cl24)+Sof(C38)+Sof(H38)]+1*[Sof(Cl25)+Sof(Cl26)+Sof(Cl27)+Sof(C39)+
 Sof(H39)]+1*[Sof(Cl28)+Sof(Cl29)+Sof(Cl30)+Sof(C40)+Sof(H40)]=1 with esd of
 0.00001
 1*[Sof(Cl7)+Sof(Cl8)+Sof(Cl9)+Sof(C33)+Sof(H33)]+1*[Sof(Cl10)+Sof(Cl11)+
 Sof(Cl12)+Sof(C34)+Sof(H34)]+1*[Sof(Cl31)+Sof(Cl32)+Sof(Cl33)+Sof(C41)+
 Sof(H41)]=1 with esd of 0.00001
 Sof(Cl4)=Sof(Cl5)=Sof(Cl6)=Sof(C32)=Sof(H32)=1-FVAR(1)
 Sof(Cl1)=Sof(Cl2)=Sof(Cl3)=Sof(C31)=Sof(H31)=FVAR(1)
 Sof(Cl7)=Sof(Cl8)=Sof(Cl9)=Sof(C33)=Sof(H33)=FVAR(2)
 Sof(Cl16)=Sof(Cl17)=Sof(Cl18)=Sof(C36)=Sof(H36)=1-FVAR(3)
 Sof(Cl13)=Sof(Cl14)=Sof(Cl15)=Sof(C35)=Sof(H35)=FVAR(3)
 Sof(Cl19)=Sof(Cl20)=Sof(Cl21)=Sof(C37)=Sof(H37)=FVAR(4)
 Sof(Cl22)=Sof(Cl23)=Sof(Cl24)=Sof(C38)=Sof(H38)=FVAR(5)
 Sof(Cl25)=Sof(Cl26)=Sof(Cl27)=Sof(C39)=Sof(H39)=FVAR(6)
 Sof(Cl28)=Sof(Cl29)=Sof(Cl30)=Sof(C40)=Sof(H40)=FVAR(7)
 Sof(Cl10)=Sof(Cl11)=Sof(Cl12)=Sof(C34)=Sof(H34)=FVAR(8)
 Sof(Cl31)=Sof(Cl32)=Sof(Cl33)=Sof(C41)=Sof(H41)=FVAR(9)
5.a Ternary CH refined with riding coordinates:
 C31(H31), C32(H32), C33(H33), C34(H34), C41(H41), C35(H35), C36(H36),
 C37(H37), C38(H38), C39(H39), C40(H40)
5.b Secondary CH2 refined with riding coordinates:
 C2(H2A,H2B), C3(H3A,H3B), C4(H4A,H4B), C23(H23A,H23B)
5.c Aromatic/amide H refined with riding coordinates:
 C6(H6), C7(H7), C9(H9), C10(H10), C12(H12), C13(H13), C15(H15), C16(H16),
 C18(H18), C19(H19), C21(H21), C22(H22)
5.d Idealised Me refined as rotating group:
 C25(H25A,H25B,H25C), C26(H26A,H26B,H26C), C27(H27A,H27B,H27C)
;
_olex2_submission_special_instructions 'No special instructions were received'

loop_
_space_group_symop_operation_xyz
'x, y, z'
'-x, -y, -z'

loop_
_atom_site_label
_atom_site_type_symbol
_atom_site_fract_x
_atom_site_fract_y
_atom_site_fract_z
_atom_site_U_iso_or_equiv
_atom_site_adp_type
_atom_site_occupancy
_atom_site_site_symmetry_order
_atom_site_calc_flag
_atom_site_refinement_flags_posn
_atom_site_refinement_flags_adp
_atom_site_refinement_flags_occupancy
_atom_site_disorder_assembly
_atom_site_disorder_group
Br1 Br 1.09339(5) 0.13596(4) 1.15419(4) 0.0708(2) Uani 1 1 d . . . . .
O1 O 0.2141(2) 0.1660(2) 0.4472(2) 0.0456(7) Uani 1 1 d . . . . .
N1 N 0.1306(2) 0.3156(2) 0.4703(2) 0.0328(7) Uani 1 1 d . . . . .
N2 N 0.2496(2) 0.2440(2) 0.6007(2) 0.0371(7) Uani 1 1 d . . . . .
N3 N 0.1980(2) 0.4231(2) 0.6234(2) 0.0336(7) Uani 1 1 d . . . . .
N4 N 0.7713(3) 0.3397(3) 0.8256(2) 0.0433(8) Uani 1 1 d . . . . .
C1 C 0.1984(3) 0.2368(3) 0.5033(3) 0.0341(8) Uani 1 1 d . . . . .
C2 C 0.1098(3) 0.4007(3) 0.5342(3) 0.0347(8) Uani 1 1 d . . . . .
H2A H 0.101258 0.467769 0.498264 0.042 Uiso 1 1 calc R . . . .
H2B H 0.037462 0.378980 0.550319 0.042 Uiso 1 1 calc R . . . .
C3 C 0.2197(3) 0.3214(3) 0.6659(3) 0.0400(9) Uani 1 1 d . . . . .
H3A H 0.151406 0.289763 0.684014 0.048 Uiso 1 1 calc R . . . .
H3B H 0.282246 0.334026 0.726390 0.048 Uiso 1 1 calc R . . . .
C4 C 0.3152(3) 0.1589(3) 0.6469(4) 0.0485(11) Uani 1 1 d . . . . .
H4A H 0.313486 0.101494 0.597080 0.058 Uiso 1 1 calc R . . . .
H4B H 0.280420 0.126345 0.696411 0.058 Uiso 1 1 calc R . . . .
C5 C 0.4365(3) 0.2026(3) 0.6951(3) 0.0368(9) Uani 1 1 d . . . . .
C6 C 0.4802(3) 0.2075(4) 0.7950(3) 0.0436(10) Uani 1 1 d . . . . .
H6 H 0.434253 0.179378 0.834886 0.052 Uiso 1 1 calc R . . . .
C7 C 0.5903(3) 0.2527(4) 0.8383(3) 0.0418(9) Uani 1 1 d . . . . .
H7 H 0.618414 0.256312 0.907352 0.050 Uiso 1 1 calc R . . . .
C8 C 0.6590(3) 0.2925(3) 0.7818(3) 0.0358(8) Uani 1 1 d . . . . .
C9 C 0.6167(3) 0.2869(3) 0.6807(3) 0.0372(8) Uani 1 1 d . . . . .
H9 H 0.663198 0.313300 0.640669 0.045 Uiso 1 1 calc R . . . .
C10 C 0.5062(3) 0.2426(3) 0.6390(3) 0.0368(8) Uani 1 1 d . . . . .
H10 H 0.477438 0.239624 0.569952 0.044 Uiso 1 1 calc R . . . .
C11 C 0.8430(3) 0.2909(3) 0.9036(3) 0.0374(9) Uani 1 1 d . . . . .
C12 C 0.8385(4) 0.1797(4) 0.9087(3) 0.0507(11) Uani 1 1 d . . . . .
H12 H 0.785144 0.134569 0.859469 0.061 Uiso 1 1 calc R . . . .
C13 C 0.9102(4) 0.1338(4) 0.9840(4) 0.0566(12) Uani 1 1 d . . . . .
H13 H 0.905730 0.057500 0.987594 0.068 Uiso 1 1 calc R . . . .
C14 C 0.9889(4) 0.2000(4) 1.0545(3) 0.0465(10) Uani 1 1 d . . . . .
C15 C 0.9940(3) 0.3101(4) 1.0523(3) 0.0433(9) Uani 1 1 d . . . . .
H15 H 1.047482 0.354702 1.101810 0.052 Uiso 1 1 calc R . . . .
C16 C 0.9199(3) 0.3559(3) 0.9768(3) 0.0388(9) Uani 1 1 d . . . . .
H16 H 0.921956 0.432244 0.975361 0.047 Uiso 1 1 calc R . . . .
C17 C 0.8166(3) 0.4285(3) 0.7818(3) 0.0368(8) Uani 1 1 d . . . . .
C18 C 0.9224(3) 0.4304(3) 0.7638(3) 0.0381(9) Uani 1 1 d . . . . .
H18 H 0.966921 0.372843 0.783475 0.046 Uiso 1 1 calc R . . . .
C19 C 0.9633(3) 0.5156(3) 0.7174(3) 0.0366(8) Uani 1 1 d . . . . .
H19 H 1.035921 0.516133 0.705996 0.044 Uiso 1 1 calc R . . . .
C20 C 0.8995(3) 0.6003(3) 0.6872(3) 0.0341(8) Uani 1 1 d . . . . .
C21 C 0.7948(3) 0.5991(3) 0.7073(3) 0.0377(9) Uani 1 1 d . . . . .
H21 H 0.750706 0.657118 0.688414 0.045 Uiso 1 1 calc R . . . .
C22 C 0.7542(3) 0.5145(3) 0.7545(3) 0.0390(9) Uani 1 1 d . . . . .
H22 H 0.682895 0.515432 0.768274 0.047 Uiso 1 1 calc R . . . .
C23 C 0.9386(3) 0.6900(3) 0.6307(3) 0.0385(9) Uani 1 1 d . . . . .
H23A H 0.934328 0.760369 0.662473 0.046 Uiso 1 1 calc R . . . .
H23B H 1.018555 0.685221 0.631657 0.046 Uiso 1 1 calc R . . . .
C24 C 0.2953(3) 0.5042(3) 0.6217(3) 0.0364(8) Uani 1 1 d . . . . .
C25 C 0.3543(4) 0.4816(3) 0.5424(3) 0.0465(10) Uani 1 1 d . . . . .
H25A H 0.382723 0.410883 0.550984 0.070 Uiso 1 1 calc GR . . . .
H25B H 0.417751 0.537637 0.547316 0.070 Uiso 1 1 calc GR . . . .
H25C H 0.300279 0.481884 0.478050 0.070 Uiso 1 1 calc GR . . . .
C26 C 0.2504(4) 0.6130(4) 0.6084(4) 0.0582(12) Uani 1 1 d . . . . .
H26A H 0.196842 0.613206 0.543797 0.087 Uiso 1 1 calc GR . . . .
H26B H 0.313440 0.669623 0.613953 0.087 Uiso 1 1 calc GR . . . .
H26C H 0.211737 0.626754 0.658820 0.087 Uiso 1 1 calc GR . . . .
C27 C 0.3827(4) 0.5061(4) 0.7212(4) 0.0568(12) Uani 1 1 d . . . . .
H27A H 0.343883 0.506399 0.773219 0.085 Uiso 1 1 calc GR . . . .
H27B H 0.436767 0.571182 0.729294 0.085 Uiso 1 1 calc GR . . . .
H27C H 0.423104 0.441953 0.724774 0.085 Uiso 1 1 calc GR . . . .
Cl1 Cl 0.7321(4) 0.2815(2) 0.1223(2) 0.0835(9) Uani 0.783(7) 1 d D . P A 1
Cl2 Cl 0.6155(4) 0.0708(3) 0.0577(3) 0.1196(12) Uani 0.783(7) 1 d D . P A 1
Cl3 Cl 0.8010(4) 0.1047(3) 0.2306(4) 0.149(2) Uani 0.783(7) 1 d D . P A 1
C31 C 0.6794(8) 0.1586(7) 0.1593(6) 0.095(3) Uani 0.783(7) 1 d D . P A 1
H31 H 0.624959 0.169985 0.198852 0.114 Uiso 0.783(7) 1 calc R . P A 1
Cl4 Cl 0.6860(12) 0.2684(10) 0.1277(9) 0.0835(9) Uani 0.217(7) 1 d D . P A 2
Cl5 Cl 0.6599(14) 0.0391(11) 0.0732(11) 0.1196(12) Uani 0.217(7) 1 d D . P A 2
Cl6 Cl 0.7352(10) 0.1159(5) 0.2683(5) 0.073(3) Uani 0.217(7) 1 d D . P A 2
C32 C 0.739(2) 0.1445(15) 0.1465(13) 0.095(3) Uani 0.217(7) 1 d D . P A 2
H32 H 0.819021 0.150446 0.141267 0.114 Uiso 0.217(7) 1 calc R . P A 2
Cl7 Cl -0.0105(3) -0.0856(3) 0.3043(3) 0.1147(14) Uani 0.625(3) 1 d D . P B 1
Cl8 Cl 0.2181(3) -0.1266(3) 0.3779(3) 0.1002(10) Uani 0.625(3) 1 d D . P B 1
Cl9 Cl 0.0717(4) -0.1280(3) 0.5054(3) 0.0929(11) Uani 0.625(3) 1 d D . P B 1
C33 C 0.1052(9) -0.0719(13) 0.4043(7) 0.0470(12) Uani 0.625(3) 1 d D . P B 1
H33 H 0.128243 0.007079 0.420181 0.056 Uiso 0.625(3) 1 calc R . P B 1
Cl10 Cl -0.0366(4) -0.0578(6) 0.3716(6) 0.093(2) Uani 0.293(3) 1 d D . P C 2
Cl11 Cl 0.1338(9) -0.1256(6) 0.2948(6) 0.114(3) Uani 0.293(3) 1 d D . P C 2
Cl12 Cl 0.1456(8) -0.1491(6) 0.4979(5) 0.108(3) Uani 0.293(3) 1 d D . P C 2
C34 C 0.1080(18) -0.069(3) 0.3982(13) 0.0470(12) Uani 0.293(3) 1 d D . P C 2
H34 H 0.151237 0.004843 0.414198 0.056 Uiso 0.293(3) 1 calc R . P C 2
Cl31 Cl 0.2702(14) -0.1075(14) 0.4732(17) 0.085(7) Uani 0.082(3) 1 d D . P D 3
Cl32 Cl 0.087(2) -0.108(3) 0.2992(14) 0.114(3) Uani 0.082(3) 1 d D . P D 3
Cl33 Cl 0.0418(18) -0.109(3) 0.487(2) 0.0929(11) Uani 0.082(3) 1 d D . P D 3
C41 C 0.138(2) -0.064(3) 0.4218(19) 0.0470(12) Uani 0.082(3) 1 d D . P D 3
H41 H 0.146945 0.016935 0.425578 0.056 Uiso 0.082(3) 1 calc R . P D 3
Cl13 Cl 0.744(2) 0.5501(14) 0.0237(17) 0.156(7) Uani 0.326(17) 1 d D . P E 1
Cl14 Cl 0.5910(15) 0.6997(18) -0.0308(12) 0.166(8) Uani 0.326(17) 1 d D . P E 1
Cl15 Cl 0.8113(13) 0.762(2) 0.0947(10) 0.195(8) Uani 0.326(17) 1 d D . P E 1
C35 C 0.733(2) 0.6834(17) -0.009(2) 0.099(3) Uani 0.326(17) 1 d D . P E 1
H35 H 0.762537 0.699216 -0.066993 0.118 Uiso 0.326(17) 1 calc R . P E 1
Cl16 Cl 0.7873(4) 0.5805(6) 0.0751(6) 0.1137(18) Uani 0.674(17) 1 d D . P E 2
Cl17 Cl 0.5858(6) 0.6561(14) -0.0434(8) 0.211(5) Uani 0.674(17) 1 d D . P E 2
Cl18 Cl 0.7710(8) 0.8021(5) 0.0685(6) 0.134(3) Uani 0.674(17) 1 d D . P E 2
C36 C 0.7288(11) 0.6807(11) 0.0028(12) 0.099(3) Uani 0.674(17) 1 d D . P E 2
H36 H 0.762622 0.683956 -0.053844 0.118 Uiso 0.674(17) 1 calc R . P E 2
Cl19 Cl 0.3559(4) 0.1086(4) 0.3605(3) 0.0519(12) Uani 0.266(3) 1 d D . P F 1
Cl20 Cl 0.4055(5) 0.0777(6) 0.1763(4) 0.0773(18) Uani 0.266(3) 1 d D . P F 1
Cl21 Cl 0.5853(3) 0.0952(4) 0.3550(4) 0.0619(14) Uani 0.266(3) 1 d D . P F 1
C37 C 0.4444(9) 0.0377(11) 0.3023(8) 0.029(3) Uani 0.266(3) 1 d D U P F 1
H37 H 0.433876 -0.042349 0.307805 0.034 Uiso 0.266(3) 1 calc R . P F 1
Cl22 Cl 0.4445(15) 0.2450(8) 0.3186(12) 0.081(6) Uani 0.309(3) 1 d D . P G 2
Cl23 Cl 0.519(3) 0.0673(13) 0.4328(11) 0.111(4) Uani 0.309(3) 1 d D . P G 2
Cl24 Cl 0.3832(9) 0.0274(7) 0.2350(7) 0.0657(18) Uani 0.309(3) 1 d D . P G 2
C38 C 0.407(3) 0.1108(14) 0.3400(15) 0.072(3) Uani 0.309(3) 1 d D . P G 2
H38 H 0.336683 0.105868 0.363018 0.087 Uiso 0.309(3) 1 calc R . P G 2
Cl25 Cl 0.5495(8) 0.1185(9) 0.4107(8) 0.086(3) Uani 0.200(3) 1 d D . P H 3
Cl26 Cl 0.4208(10) 0.2281(11) 0.2512(11) 0.105(5) Uani 0.200(3) 1 d D . P H 3
Cl27 Cl 0.3549(10) 0.0047(8) 0.2760(16) 0.184(11) Uani 0.200(3) 1 d D . P H 3
C39 C 0.414(2) 0.1294(16) 0.3343(19) 0.072(3) Uani 0.200(3) 1 d D . P H 3
H39 H 0.364556 0.151496 0.375713 0.087 Uiso 0.200(3) 1 calc R . P H 3
Cl28 Cl 0.459(2) 0.2443(12) 0.3474(13) 0.052(3) Uani 0.226(3) 1 d D . P I 4
Cl29 Cl 0.4006(15) 0.0533(12) 0.2186(11) 0.0657(18) Uani 0.226(3) 1 d D . P I 4
Cl30 Cl 0.506(5) 0.0384(19) 0.4231(16) 0.111(4) Uani 0.226(3) 1 d D . P I 4
C40 C 0.410(3) 0.1063(19) 0.3353(17) 0.072(3) Uani 0.226(3) 1 d D . P I 4
H40 H 0.333801 0.095982 0.347934 0.087 Uiso 0.226(3) 1 calc R . P I 4

loop_
_atom_site_aniso_label
_atom_site_aniso_U_11
_atom_site_aniso_U_22
_atom_site_aniso_U_33
_atom_site_aniso_U_23
_atom_site_aniso_U_13
_atom_site_aniso_U_12
Br1 0.0798(4) 0.0647(4) 0.0540(3) -0.0020(2) -0.0169(3) 0.0371(3)
O1 0.0391(15) 0.0267(14) 0.0659(19) -0.0078(13) 0.0058(14) 0.0034(11)
N1 0.0271(15) 0.0275(15) 0.0388(17) 0.0008(13) -0.0007(13) 0.0053(12)
N2 0.0265(15) 0.0274(16) 0.0509(19) 0.0086(14) -0.0018(14) 0.0041(12)
N3 0.0272(15) 0.0334(16) 0.0371(16) 0.0015(13) 0.0027(13) 0.0044(13)
N4 0.0282(16) 0.058(2) 0.0369(17) 0.0143(16) -0.0033(14) 0.0009(15)
C1 0.0206(17) 0.0256(18) 0.050(2) 0.0038(16) 0.0013(16) -0.0030(14)
C2 0.0269(18) 0.0338(19) 0.042(2) 0.0040(16) 0.0041(15) 0.0077(15)
C3 0.035(2) 0.042(2) 0.040(2) 0.0104(17) 0.0055(17) 0.0039(17)
C4 0.034(2) 0.033(2) 0.068(3) 0.019(2) -0.0053(19) 0.0044(17)
C5 0.0268(18) 0.0294(19) 0.050(2) 0.0097(16) -0.0005(16) 0.0081(15)
C6 0.033(2) 0.051(2) 0.048(2) 0.0198(19) 0.0109(18) 0.0097(18)
C7 0.038(2) 0.057(3) 0.0292(19) 0.0126(17) 0.0042(16) 0.0106(18)
C8 0.0268(18) 0.046(2) 0.0317(18) 0.0060(16) 0.0000(15) 0.0090(16)
C9 0.0318(19) 0.048(2) 0.0315(19) 0.0032(16) 0.0069(15) 0.0084(17)
C10 0.034(2) 0.039(2) 0.0322(19) -0.0012(16) -0.0025(16) 0.0103(16)
C11 0.0306(19) 0.050(2) 0.0289(18) 0.0033(16) 0.0002(15) 0.0097(17)
C12 0.045(2) 0.046(2) 0.049(2) -0.0110(19) -0.0096(19) 0.0106(19)
C13 0.057(3) 0.043(2) 0.059(3) -0.006(2) -0.009(2) 0.020(2)
C14 0.044(2) 0.051(3) 0.038(2) 0.0008(18) -0.0049(18) 0.0190(19)
C15 0.039(2) 0.053(3) 0.0313(19) -0.0026(17) -0.0045(16) 0.0094(18)
C16 0.038(2) 0.040(2) 0.0334(19) 0.0034(16) -0.0002(16) 0.0058(17)
C17 0.0282(18) 0.047(2) 0.0307(18) 0.0020(16) -0.0011(15) 0.0051(16)
C18 0.0294(19) 0.043(2) 0.039(2) 0.0042(17) 0.0013(16) 0.0097(16)
C19 0.0259(18) 0.044(2) 0.0365(19) -0.0029(16) 0.0017(15) 0.0084(16)
C20 0.0280(18) 0.040(2) 0.0281(18) -0.0051(15) -0.0026(14) 0.0028(15)
C21 0.0307(19) 0.043(2) 0.036(2) -0.0014(17) -0.0010(16) 0.0129(16)
C22 0.0246(18) 0.056(2) 0.0340(19) 0.0005(18) 0.0016(15) 0.0094(17)
C23 0.0302(19) 0.034(2) 0.042(2) -0.0007(16) -0.0054(16) 0.0019(15)
C24 0.0309(19) 0.0295(19) 0.045(2) -0.0035(16) 0.0059(16) 0.0004(15)
C25 0.041(2) 0.041(2) 0.057(3) -0.0039(19) 0.018(2) -0.0079(18)
C26 0.048(3) 0.037(2) 0.086(4) 0.001(2) 0.012(2) 0.006(2)
C27 0.042(2) 0.062(3) 0.054(3) -0.005(2) -0.002(2) -0.008(2)
Cl1 0.121(3) 0.0685(12) 0.0639(10) 0.0023(8) 0.0368(15) -0.0063(15)
Cl2 0.120(3) 0.089(2) 0.1065(19) 0.0051(15) -0.0334(18) -0.0205(18)
Cl3 0.120(3) 0.146(3) 0.132(3) 0.071(2) -0.045(2) -0.017(2)
C31 0.087(7) 0.099(6) 0.083(5) 0.023(4) 0.000(5) -0.010(5)
Cl4 0.121(3) 0.0685(12) 0.0639(10) 0.0023(8) 0.0368(15) -0.0063(15)
Cl5 0.120(3) 0.089(2) 0.1065(19) 0.0051(15) -0.0334(18) -0.0205(18)
Cl6 0.130(7) 0.032(3) 0.059(4) 0.019(2) 0.027(4) 0.013(3)
C32 0.087(7) 0.099(6) 0.083(5) 0.023(4) 0.000(5) -0.010(5)
Cl7 0.080(2) 0.111(3) 0.119(3) 0.032(2) -0.026(2) -0.0115(18)
Cl8 0.0858(19) 0.117(2) 0.116(3) -0.0053(19) 0.049(2) 0.0414(17)
Cl9 0.116(3) 0.081(2) 0.113(2) 0.0508(16) 0.071(2) 0.0343(18)
C33 0.042(3) 0.034(2) 0.067(3) 0.001(2) 0.022(2) -0.005(2)
Cl10 0.036(2) 0.118(5) 0.117(5) -0.004(4) 0.013(3) -0.001(3)
Cl11 0.170(8) 0.100(5) 0.101(4) -0.001(3) 0.067(5) 0.071(5)
Cl12 0.141(7) 0.087(4) 0.083(4) 0.047(3) -0.001(4) 0.026(4)
C34 0.042(3) 0.034(2) 0.067(3) 0.001(2) 0.022(2) -0.005(2)
Cl31 0.079(12) 0.053(9) 0.14(2) -0.001(10) 0.057(13) 0.026(8)
Cl32 0.170(8) 0.100(5) 0.101(4) -0.001(3) 0.067(5) 0.071(5)
Cl33 0.116(3) 0.081(2) 0.113(2) 0.0508(16) 0.071(2) 0.0343(18)
C41 0.042(3) 0.034(2) 0.067(3) 0.001(2) 0.022(2) -0.005(2)
Cl13 0.235(17) 0.133(9) 0.144(12) 0.057(9) 0.098(12) 0.091(10)
Cl14 0.153(12) 0.275(16) 0.103(7) 0.042(9) 0.047(8) 0.146(13)
Cl15 0.171(10) 0.35(2) 0.085(6) -0.003(9) 0.042(6) 0.111(13)
C35 0.089(5) 0.158(8) 0.067(5) 0.021(5) 0.041(4) 0.040(5)
Cl16 0.095(3) 0.144(4) 0.117(4) 0.031(3) 0.044(2) 0.036(2)
Cl17 0.075(3) 0.389(14) 0.140(5) 0.000(7) -0.013(3) -0.001(5)
Cl18 0.175(6) 0.123(4) 0.129(4) -0.013(3) 0.096(4) -0.009(3)
C36 0.089(5) 0.158(8) 0.067(5) 0.021(5) 0.041(4) 0.040(5)
Cl19 0.048(3) 0.048(2) 0.063(3) 0.0015(19) 0.020(2) 0.012(2)
Cl20 0.081(4) 0.102(5) 0.052(3) 0.014(3) 0.023(3) 0.009(3)
Cl21 0.043(2) 0.055(3) 0.085(4) 0.001(2) 0.010(2) 0.0108(19)
C37 0.015(4) 0.041(5) 0.027(4) 0.000(4) 0.001(4) 0.002(4)
Cl22 0.046(6) 0.035(3) 0.159(17) -0.006(7) 0.024(11) -0.001(3)
Cl23 0.162(11) 0.074(10) 0.093(4) -0.025(5) 0.010(5) 0.056(13)
Cl24 0.064(5) 0.054(6) 0.085(4) -0.001(4) 0.045(3) -0.030(3)
C38 0.062(5) 0.037(5) 0.133(8) -0.007(5) 0.059(6) -0.009(4)
Cl25 0.090(6) 0.077(7) 0.088(7) 0.011(5) 0.020(5) 0.001(5)
Cl26 0.057(7) 0.119(10) 0.157(13) 0.061(9) 0.045(8) 0.027(6)
Cl27 0.072(8) 0.052(6) 0.37(3) -0.074(12) -0.041(12) 0.004(5)
C39 0.062(5) 0.037(5) 0.133(8) -0.007(5) 0.059(6) -0.009(4)
Cl28 0.036(6) 0.047(5) 0.069(5) 0.006(3) 0.008(4) -0.007(3)
Cl29 0.064(5) 0.054(6) 0.085(4) -0.001(4) 0.045(3) -0.030(3)
Cl30 0.162(11) 0.074(10) 0.093(4) -0.025(5) 0.010(5) 0.056(13)
C40 0.062(5) 0.037(5) 0.133(8) -0.007(5) 0.059(6) -0.009(4)

loop_
_atom_type_symbol
_atom_type_description
_atom_type_scat_dispersion_real
_atom_type_scat_dispersion_imag
_atom_type_scat_source
C C 0.0033 0.0016 'International Tables Vol C Tables 4.2.6.8 and 6.1.1.4'
H H 0.0000 0.0000 'International Tables Vol C Tables 4.2.6.8 and 6.1.1.4'
Br Br -0.2901 2.4595 'International Tables Vol C Tables 4.2.6.8 and 6.1.1.4'
Cl Cl 0.1484 0.1585 'International Tables Vol C Tables 4.2.6.8 and 6.1.1.4'
N N 0.0061 0.0033 'International Tables Vol C Tables 4.2.6.8 and 6.1.1.4'
O O 0.0106 0.0060 'International Tables Vol C Tables 4.2.6.8 and 6.1.1.4'

loop_
_geom_angle_atom_site_label_1
_geom_angle_atom_site_label_2
_geom_angle_atom_site_label_3
_geom_angle
_geom_angle_site_symmetry_1
_geom_angle_site_symmetry_3
C1 N1 C2 123.5(3) . .
C1 N1 C23 120.3(3) . 2_666
C23 N1 C2 115.7(3) 2_666 .
C1 N2 C3 121.2(3) . .
C1 N2 C4 120.7(3) . .
C3 N2 C4 116.6(3) . .
C2 N3 C24 117.3(3) . .
C3 N3 C2 107.1(3) . .
C3 N3 C24 119.4(3) . .
C11 N4 C8 120.9(3) . .
C11 N4 C17 119.6(3) . .
C17 N4 C8 118.9(3) . .
O1 C1 N1 121.8(4) . .
O1 C1 N2 122.9(3) . .
N2 C1 N1 115.2(3) . .
N1 C2 H2A 108.8 . .
N1 C2 H2B 108.8 . .
N3 C2 N1 113.8(3) . .
N3 C2 H2A 108.8 . .
N3 C2 H2B 108.8 . .
H2A C2 H2B 107.7 . .
N2 C3 H3A 108.9 . .
N2 C3 H3B 108.9 . .
N3 C3 N2 113.3(3) . .
N3 C3 H3A 108.9 . .
N3 C3 H3B 108.9 . .
H3A C3 H3B 107.7 . .
N2 C4 H4A 109.4 . .
N2 C4 H4B 109.4 . .
N2 C4 C5 111.3(3) . .
H4A C4 H4B 108.0 . .
C5 C4 H4A 109.4 . .
C5 C4 H4B 109.4 . .
C6 C5 C4 121.9(4) . .
C6 C5 C10 118.1(3) . .
C10 C5 C4 120.0(4) . .
C5 C6 H6 119.5 . .
C5 C6 C7 121.1(4) . .
C7 C6 H6 119.5 . .
C6 C7 H7 119.8 . .
C8 C7 C6 120.4(4) . .
C8 C7 H7 119.8 . .
C7 C8 N4 120.8(3) . .
C7 C8 C9 119.2(3) . .
C9 C8 N4 120.0(3) . .
C8 C9 H9 120.3 . .
C10 C9 C8 119.5(4) . .
C10 C9 H9 120.3 . .
C5 C10 C9 121.7(3) . .
C5 C10 H10 119.1 . .
C9 C10 H10 119.1 . .
C12 C11 N4 121.7(4) . .
C12 C11 C16 119.0(4) . .
C16 C11 N4 119.2(4) . .
C11 C12 H12 119.6 . .
C13 C12 C11 120.9(4) . .
C13 C12 H12 119.6 . .
C12 C13 H13 120.4 . .
C12 C13 C14 119.2(4) . .
C14 C13 H13 120.4 . .
C13 C14 Br1 119.0(3) . .
C15 C14 Br1 119.8(3) . .
C15 C14 C13 121.2(4) . .
C14 C15 H15 120.4 . .
C14 C15 C16 119.2(4) . .
C16 C15 H15 120.4 . .
C11 C16 C15 120.4(4) . .
C11 C16 H16 119.8 . .
C15 C16 H16 119.8 . .
C18 C17 N4 121.2(4) . .
C22 C17 N4 120.0(3) . .
C22 C17 C18 118.8(4) . .
C17 C18 H18 119.8 . .
C19 C18 C17 120.4(4) . .
C19 C18 H18 119.8 . .
C18 C19 H19 119.5 . .
C18 C19 C20 120.9(4) . .
C20 C19 H19 119.5 . .
C19 C20 C21 118.4(4) . .
C19 C20 C23 121.9(3) . .
C21 C20 C23 119.7(3) . .
C20 C21 H21 119.6 . .
C22 C21 C20 120.8(4) . .
C22 C21 H21 119.6 . .
C17 C22 H22 119.7 . .
C21 C22 C17 120.6(4) . .
C21 C22 H22 119.7 . .
N1 C23 C20 111.5(3) 2_666 .
N1 C23 H23A 109.3 2_666 .
N1 C23 H23B 109.3 2_666 .
C20 C23 H23A 109.3 . .
C20 C23 H23B 109.3 . .
H23A C23 H23B 108.0 . .
N3 C24 C25 114.8(3) . .
N3 C24 C26 107.1(3) . .
N3 C24 C27 107.6(3) . .
C25 C24 C27 108.2(3) . .
C26 C24 C25 109.8(4) . .
C26 C24 C27 109.2(4) . .
C24 C25 H25A 109.5 . .
C24 C25 H25B 109.5 . .
C24 C25 H25C 109.5 . .
H25A C25 H25B 109.5 . .
H25A C25 H25C 109.5 . .
H25B C25 H25C 109.5 . .
C24 C26 H26A 109.5 . .
C24 C26 H26B 109.5 . .
C24 C26 H26C 109.5 . .
H26A C26 H26B 109.5 . .
H26A C26 H26C 109.5 . .
H26B C26 H26C 109.5 . .
C24 C27 H27A 109.5 . .
C24 C27 H27B 109.5 . .
C24 C27 H27C 109.5 . .
H27A C27 H27B 109.5 . .
H27A C27 H27C 109.5 . .
H27B C27 H27C 109.5 . .
Cl1 C31 Cl2 110.2(5) . .
Cl1 C31 Cl3 104.7(5) . .
Cl1 C31 H31 110.9 . .
Cl2 C31 Cl3 109.0(6) . .
Cl2 C31 H31 110.9 . .
Cl3 C31 H31 110.9 . .
Cl4 C32 Cl6 104.2(13) . .
Cl4 C32 H32 110.3 . .
Cl5 C32 Cl4 115.2(15) . .
Cl5 C32 Cl6 106.3(13) . .
Cl5 C32 H32 110.3 . .
Cl6 C32 H32 110.3 . .
Cl7 C33 Cl8 110.7(7) . .
Cl7 C33 Cl9 111.1(7) . .
Cl7 C33 H33 107.7 . .
Cl8 C33 Cl9 111.7(7) . .
Cl8 C33 H33 107.7 . .
Cl9 C33 H33 107.7 . .
Cl10 C34 Cl12 109.0(13) . .
Cl10 C34 H34 109.7 . .
Cl11 C34 Cl10 107.2(13) . .
Cl11 C34 Cl12 111.4(14) . .
Cl11 C34 H34 109.7 . .
Cl12 C34 H34 109.7 . .
Cl31 C41 H41 108.3 . .
Cl32 C41 Cl31 110.7(14) . .
Cl32 C41 H41 108.3 . .
Cl33 C41 Cl31 110.5(14) . .
Cl33 C41 Cl32 110.7(14) . .
Cl33 C41 H41 108.3 . .
Cl13 C35 H35 112.1 . .
Cl14 C35 Cl13 105.2(16) . .
Cl14 C35 Cl15 110.0(19) . .
Cl14 C35 H35 112.1 . .
Cl15 C35 Cl13 105.0(18) . .
Cl15 C35 H35 112.1 . .
Cl16 C36 H36 107.2 . .
Cl17 C36 Cl16 113.5(9) . .
Cl17 C36 Cl18 113.3(9) . .
Cl17 C36 H36 107.2 . .
Cl18 C36 Cl16 108.2(8) . .
Cl18 C36 H36 107.2 . .
Cl19 C37 Cl20 104.1(6) . .
Cl19 C37 H37 112.9 . .
Cl20 C37 H37 112.9 . .
Cl21 C37 Cl19 106.4(7) . .
Cl21 C37 Cl20 106.9(6) . .
Cl21 C37 H37 112.9 . .
Cl22 C38 Cl23 108.4(11) . .
Cl22 C38 H38 109.2 . .
Cl23 C38 H38 109.2 . .
Cl24 C38 Cl22 111.5(12) . .
Cl24 C38 Cl23 109.3(11) . .
Cl24 C38 H38 109.2 . .
Cl25 C39 H39 108.4 . .
Cl26 C39 Cl25 110.1(13) . .
Cl26 C39 Cl27 111.7(13) . .
Cl26 C39 H39 108.4 . .
Cl27 C39 Cl25 109.8(13) . .
Cl27 C39 H39 108.4 . .
C40 Cl30 Cl30 132(4) . 2_656
Cl28 C40 Cl30 108.4(12) . .
Cl28 C40 H40 109.2 . .
Cl29 C40 Cl28 111.0(13) . .
Cl29 C40 Cl30 109.7(13) . .
Cl29 C40 H40 109.2 . .
Cl30 C40 H40 109.2 . .

loop_
_geom_bond_atom_site_label_1
_geom_bond_atom_site_label_2
_geom_bond_distance
_geom_bond_site_symmetry_2
Br1 C14 1.898(4) .
O1 C1 1.240(5) .
N1 C1 1.366(5) .
N1 C2 1.467(5) .
N1 C23 1.460(5) 2_666
N2 C1 1.359(5) .
N2 C3 1.462(5) .
N2 C4 1.463(5) .
N3 C2 1.438(5) .
N3 C3 1.435(5) .
N3 C24 1.493(5) .
N4 C8 1.418(5) .
N4 C11 1.416(5) .
N4 C17 1.418(5) .
C2 H2A 0.9900 .
C2 H2B 0.9900 .
C3 H3A 0.9900 .
C3 H3B 0.9900 .
C4 H4A 0.9900 .
C4 H4B 0.9900 .
C4 C5 1.509(5) .
C5 C6 1.378(6) .
C5 C10 1.383(6) .
C6 H6 0.9500 .
C6 C7 1.387(6) .
C7 H7 0.9500 .
C7 C8 1.378(6) .
C8 C9 1.392(5) .
C9 H9 0.9500 .
C9 C10 1.384(5) .
C10 H10 0.9500 .
C11 C12 1.386(6) .
C11 C16 1.388(5) .
C12 H12 0.9500 .
C12 C13 1.373(6) .
C13 H13 0.9500 .
C13 C14 1.384(6) .
C14 C15 1.370(6) .
C15 H15 0.9500 .
C15 C16 1.388(5) .
C16 H16 0.9500 .
C17 C18 1.391(5) .
C17 C22 1.386(6) .
C18 H18 0.9500 .
C18 C19 1.383(6) .
C19 H19 0.9500 .
C19 C20 1.389(5) .
C20 C21 1.391(5) .
C20 C23 1.503(6) .
C21 H21 0.9500 .
C21 C22 1.383(6) .
C22 H22 0.9500 .
C23 H23A 0.9900 .
C23 H23B 0.9900 .
C24 C25 1.529(6) .
C24 C26 1.514(6) .
C24 C27 1.534(6) .
C25 H25A 0.9800 .
C25 H25B 0.9800 .
C25 H25C 0.9800 .
C26 H26A 0.9800 .
C26 H26B 0.9800 .
C26 H26C 0.9800 .
C27 H27A 0.9800 .
C27 H27B 0.9800 .
C27 H27C 0.9800 .
Cl1 C31 1.749(9) .
Cl2 C31 1.749(9) .
Cl3 C31 1.778(10) .
C31 H31 1.0000 .
Cl4 C32 1.737(19) .
Cl5 C32 1.706(18) .
Cl6 C32 1.789(19) .
C32 H32 1.0000 .
Cl7 C33 1.719(11) .
Cl8 C33 1.730(10) .
Cl9 C33 1.741(11) .
C33 H33 1.0000 .
Cl10 C34 1.740(19) .
Cl11 C34 1.736(19) .
Cl12 C34 1.745(19) .
C34 H34 1.0000 .
Cl31 C41 1.75(2) .
Cl31 Cl25 2.41(2) 2_656
Cl32 C41 1.75(2) .
Cl33 C41 1.74(2) .
C41 H41 1.0000 .
Cl13 C35 1.744(19) .
Cl14 C35 1.73(2) .
Cl15 C35 1.74(2) .
C35 H35 1.0000 .
Cl16 C36 1.729(12) .
Cl17 C36 1.702(12) .
Cl18 C36 1.717(13) .
C36 H36 1.0000 .
Cl19 C37 1.814(11) .
Cl20 C37 1.823(12) .
Cl21 C37 1.768(11) .
C37 H37 1.0000 .
Cl22 C38 1.744(16) .
Cl23 C38 1.782(17) .
Cl24 C38 1.742(17) .
C38 H38 1.0000 .
Cl25 C39 1.76(2) .
Cl26 C39 1.74(2) .
Cl27 C39 1.740(19) .
C39 H39 1.0000 .
Cl28 C40 1.753(18) .
Cl29 C40 1.742(19) .
Cl30 Cl30 2.44(7) 2_656
Cl30 C40 1.775(19) .
C40 H40 1.0000 .

loop_
_geom_torsion_atom_site_label_1
_geom_torsion_atom_site_label_2
_geom_torsion_atom_site_label_3
_geom_torsion_atom_site_label_4
_geom_torsion
_geom_torsion_site_symmetry_1
_geom_torsion_site_symmetry_4
Br1 C14 C15 C16 177.5(3) . .
N2 C4 C5 C6 112.5(4) . .
N2 C4 C5 C10 -65.4(5) . .
N4 C8 C9 C10 -178.7(4) . .
N4 C11 C12 C13 178.8(4) . .
N4 C11 C16 C15 -177.7(4) . .
N4 C17 C18 C19 177.3(3) . .
N4 C17 C22 C21 -176.8(3) . .
C1 N1 C2 N3 24.5(5) . .
C1 N2 C3 N3 -38.0(5) . .
C1 N2 C4 C5 120.5(4) . .
C2 N1 C1 O1 180.0(3) . .
C2 N1 C1 N2 -2.1(5) . .
C2 N3 C3 N2 56.5(4) . .
C2 N3 C24 C25 -54.1(4) . .
C2 N3 C24 C26 68.0(4) . .
C2 N3 C24 C27 -174.7(3) . .
C3 N2 C1 O1 -173.4(3) . .
C3 N2 C1 N1 8.7(5) . .
C3 N2 C4 C5 -73.6(5) . .
C3 N3 C2 N1 -49.9(4) . .
C3 N3 C24 C25 78.0(4) . .
C3 N3 C24 C26 -159.8(4) . .
C3 N3 C24 C27 -42.5(5) . .
C4 N2 C1 O1 -8.2(5) . .
C4 N2 C1 N1 173.9(3) . .
C4 N2 C3 N3 156.2(3) . .
C4 C5 C6 C7 -176.9(4) . .
C4 C5 C10 C9 177.7(4) . .
C5 C6 C7 C8 -1.0(6) . .
C6 C5 C10 C9 -0.3(6) . .
C6 C7 C8 N4 179.4(4) . .
C6 C7 C8 C9 0.1(6) . .
C7 C8 C9 C10 0.6(6) . .
C8 N4 C11 C12 34.7(6) . .
C8 N4 C11 C16 -145.3(4) . .
C8 N4 C17 C18 -130.8(4) . .
C8 N4 C17 C22 48.1(5) . .
C8 C9 C10 C5 -0.6(6) . .
C10 C5 C6 C7 1.0(6) . .
C11 N4 C8 C7 44.1(6) . .
C11 N4 C8 C9 -136.6(4) . .
C11 N4 C17 C18 40.7(5) . .
C11 N4 C17 C22 -140.5(4) . .
C11 C12 C13 C14 -1.1(8) . .
C12 C11 C16 C15 2.2(6) . .
C12 C13 C14 Br1 -176.4(4) . .
C12 C13 C14 C15 2.2(8) . .
C13 C14 C15 C16 -1.2(7) . .
C14 C15 C16 C11 -1.1(6) . .
C16 C11 C12 C13 -1.2(7) . .
C17 N4 C8 C7 -144.5(4) . .
C17 N4 C8 C9 34.7(6) . .
C17 N4 C11 C12 -136.6(4) . .
C17 N4 C11 C16 43.4(5) . .
C17 C18 C19 C20 -0.5(6) . .
C18 C17 C22 C21 2.1(6) . .
C18 C19 C20 C21 1.9(5) . .
C18 C19 C20 C23 -175.8(3) . .
C19 C20 C21 C22 -1.3(5) . .
C19 C20 C23 N1 109.9(4) . 2_666
C20 C21 C22 C17 -0.7(6) . .
C21 C20 C23 N1 -67.7(4) . 2_666
C22 C17 C18 C19 -1.5(6) . .
C23 N1 C1 O1 8.7(5) 2_666 .
C23 N1 C1 N2 -173.3(3) 2_666 .
C23 N1 C2 N3 -163.9(3) 2_666 .
C23 C20 C21 C22 176.5(3) . .
C24 N3 C2 N1 87.6(4) . .
C24 N3 C3 N2 -79.9(4) . .
Cl25 Cl31 C41 Cl32 166(3) 2_656 .
Cl25 Cl31 C41 Cl33 -71(5) 2_656 .
Cl30 Cl30 C40 Cl28 105(3) 2_656 .
Cl30 Cl30 C40 Cl29 -133(3) 2_656 .
